data_7110941
loop_
_publ_author_name
'van der Schaaf, Paul A.'
'Kolly, Roman'
'Hafner, Andreas'

_publ_section_title
;
 A 14-electron ruthenium hydride: the key intermediate in the synthesis of
 ruthenium carbene complexes; X-ray structure of [RuHCl(PPri3)2]
;
_journal_issue 12
_journal_name_full 'Chemical Communications'
_journal_page_first 1045
_journal_paper_doi 10.1039/b002298p
_journal_year 2000
_chemical_formula_sum 'C36 H67 Cl P2 Ru'
_chemical_formula_weight 698.36
_chemical_name_systematic
; 
 ? 
;
_space_group_IT_number 2
_symmetry_cell_setting triclinic
_symmetry_space_group_name_Hall '-P 1'
_symmetry_space_group_name_H-M 'P -1'
_atom_sites_solution_hydrogens geom
_atom_sites_solution_primary direct
_atom_sites_solution_secondary difmap
_audit_creation_method SHELXL-97
_cell_angle_alpha 114.290(9)
_cell_angle_beta 108.475(9)
_cell_angle_gamma 90.824(10)
_cell_formula_units_Z 1
_cell_length_a 9.8438(8)
_cell_length_b 10.2011(8)
_cell_length_c 10.8356(9)
_cell_measurement_reflns_used 8000
_cell_measurement_temperature 223(2)
_cell_measurement_theta_max 25.85
_cell_measurement_theta_min 2.21
_cell_volume 927.37(17)
_computing_cell_refinement 'CELL (Stoe & Cie GmbH, Darmstadt, 1997)'
_computing_data_collection 'EXPOSE (Stoe & Cie GmbH, Darmstadt, 1997)'
_computing_data_reduction 'INTEGRATE (Stoe & Cie GmbH, Darmstadt, 1997)'
_computing_molecular_graphics 'PLATON/PLUTON (Spek, 1990)'
_computing_publication_material 'SHELXL-97 (Sheldrick, 1997)'
_computing_structure_refinement 'SHELXL-97 (Sheldrick, 1997)'
_computing_structure_solution 'SHELXS-97 (Sheldrick, 1990)'
_diffrn_ambient_temperature 223(2)
_diffrn_detector_area_resol_mean 0.81\%A
_diffrn_measured_fraction_theta_full 0.886
_diffrn_measured_fraction_theta_max 0.886
_diffrn_measurement_device_type 'STOE Image Plate Diffraction System'
_diffrn_measurement_method 'phi oscillation'
_diffrn_radiation_monochromator graphite
_diffrn_radiation_source 'fine-focus sealed tube'
_diffrn_radiation_type MoK\a
_diffrn_radiation_wavelength 0.71073
_diffrn_reflns_av_R_equivalents 0.0252
_diffrn_reflns_av_sigmaI/netI 0.0253
_diffrn_reflns_limit_h_max 12
_diffrn_reflns_limit_h_min -12
_diffrn_reflns_limit_k_max 12
_diffrn_reflns_limit_k_min -12
_diffrn_reflns_limit_l_max 13
_diffrn_reflns_limit_l_min -13
_diffrn_reflns_number 6747
_diffrn_reflns_theta_full 25.85
_diffrn_reflns_theta_max 25.85
_diffrn_reflns_theta_min 2.21
_diffrn_standards_decay_% 0
_diffrn_standards_number 0
_exptl_absorpt_coefficient_mu 0.603
_exptl_absorpt_correction_T_max 0.846
_exptl_absorpt_correction_T_min 0.513
_exptl_absorpt_correction_type empirical_DIFABS
_exptl_crystal_colour orange
_exptl_crystal_density_diffrn 1.250
_exptl_crystal_density_meas ?
_exptl_crystal_density_method 'not measured'
_exptl_crystal_description block
_exptl_crystal_F_000 374
_exptl_crystal_size_max 0.30
_exptl_crystal_size_mid 0.30
_exptl_crystal_size_min 0.20
_refine_diff_density_max 1.634
_refine_diff_density_min -1.039
_refine_diff_density_rms 0.099
_refine_ls_extinction_method none
_refine_ls_goodness_of_fit_ref 1.090
_refine_ls_hydrogen_treatment mixed
_refine_ls_matrix_type full
_refine_ls_number_parameters 187
_refine_ls_number_reflns 3181
_refine_ls_number_restraints 0
_refine_ls_restrained_S_all 1.090
_refine_ls_R_factor_all 0.0439
_refine_ls_R_factor_gt 0.0412
_refine_ls_shift/su_max 0.000
_refine_ls_shift/su_mean 0.000
_refine_ls_structure_factor_coef Fsqd
_refine_ls_weighting_details 'calc w=1/[\s^2^(Fo^2^)+(0.0813P)^2^+1.3096P] where P=(Fo^2^+2Fc^2^)/3'
_refine_ls_weighting_scheme calc
_refine_ls_wR_factor_gt 0.1251
_refine_ls_wR_factor_ref 0.1277
_reflns_number_gt 2953
_reflns_number_total 3181
_reflns_threshold_expression >2sigma(I)
_cod_data_source_file b002298psup1.cif
_cod_data_source_block cpd1Cy
_cod_depositor_comments
;
The following automatic conversions were performed:

'_exptl_crystal_density_meas' value 'none' was changed to '?' - the
value is perceived as not measured.

Automatic conversion script
Id: cif_fix_values 3008 2015-01-20 13:52:24Z robertas 
;
_cod_original_cell_volume 927.37(13)
_cod_database_code 7110941

loop_
_symmetry_equiv_pos_as_xyz
'x, y, z'
'-x, -y, -z'

loop_
_atom_site_label
_atom_site_type_symbol
_atom_site_fract_x
_atom_site_fract_y
_atom_site_fract_z
_atom_site_U_iso_or_equiv
_atom_site_adp_type
_atom_site_occupancy
_atom_site_symmetry_multiplicity
_atom_site_calc_flag
_atom_site_refinement_flags
Ru1 Ru 0.0000 0.0000 0.0000 0.02174(16) Uani 1 2 d S
H1RU H 0.1179 0.0473 -0.0654 0.033 Uiso 0.50 1 d P
Cl1 Cl 0.1512(2) 0.0825(2) -0.09629(19) 0.0389(5) Uani 0.50 1 d P
P1 P 0.20266(9) 0.02805(9) 0.20439(9) 0.0219(2) Uani 1 1 d .
C1 C 0.2581(4) -0.1475(4) 0.1979(4) 0.0259(7) Uani 1 1 d .
H1 H 0.3492 -0.1244 0.2812 0.031 Uiso 1 1 calc R
C2 C 0.1458(5) -0.2433(5) 0.2091(5) 0.0367(9) Uani 1 1 d .
H2A H 0.1289 -0.1899 0.3001 0.044 Uiso 1 1 calc R
H2B H 0.0536 -0.2657 0.1291 0.044 Uiso 1 1 calc R
C3 C 0.1974(5) -0.3853(5) 0.2040(5) 0.0417(10) Uani 1 1 d .
H3A H 0.1228 -0.4455 0.2092 0.050 Uiso 1 1 calc R
H3B H 0.2861 -0.3634 0.2877 0.050 Uiso 1 1 calc R
C4 C 0.2278(5) -0.4699(5) 0.0644(5) 0.0413(10) Uani 1 1 d .
H4A H 0.2641 -0.5588 0.0644 0.050 Uiso 1 1 calc R
H4B H 0.1375 -0.4984 -0.0193 0.050 Uiso 1 1 calc R
C5 C 0.3398(5) -0.3755(5) 0.0526(5) 0.0414(10) Uani 1 1 d .
H5A H 0.4323 -0.3539 0.1322 0.050 Uiso 1 1 calc R
H5B H 0.3560 -0.4293 -0.0387 0.050 Uiso 1 1 calc R
C6 C 0.2906(5) -0.2342(4) 0.0582(4) 0.0356(9) Uani 1 1 d .
H6A H 0.2029 -0.2555 -0.0262 0.043 Uiso 1 1 calc R
H6B H 0.3664 -0.1746 0.0540 0.043 Uiso 1 1 calc R
C7 C 0.1665(4) 0.1103(4) 0.3768(4) 0.0268(7) Uani 1 1 d .
H7 H 0.0900 0.0378 0.3655 0.032 Uiso 1 1 calc R
C8 C 0.2916(4) 0.1310(5) 0.5142(4) 0.0363(9) Uani 1 1 d .
H8A H 0.3316 0.0403 0.4975 0.044 Uiso 1 1 calc R
H8B H 0.3692 0.2078 0.5373 0.044 Uiso 1 1 calc R
C9 C 0.2389(5) 0.1722(5) 0.6403(4) 0.0426(10) Uani 1 1 d .
H9A H 0.1673 0.0916 0.6203 0.051 Uiso 1 1 calc R
H9B H 0.3210 0.1883 0.7278 0.051 Uiso 1 1 calc R
C10 C 0.1714(5) 0.3077(5) 0.6663(4) 0.0437(10) Uani 1 1 d .
H10A H 0.2461 0.3909 0.6979 0.052 Uiso 1 1 calc R
H10B H 0.1326 0.3274 0.7439 0.052 Uiso 1 1 calc R
C11 C 0.0499(5) 0.2920(5) 0.5304(5) 0.0441(10) Uani 1 1 d .
H11A H 0.0137 0.3848 0.5490 0.053 Uiso 1 1 calc R
H11B H -0.0306 0.2178 0.5067 0.053 Uiso 1 1 calc R
C12 C 0.0998(4) 0.2491(5) 0.4019(4) 0.0365(9) Uani 1 1 d .
H12A H 0.1718 0.3285 0.4201 0.044 Uiso 1 1 calc R
H12B H 0.0168 0.2328 0.3150 0.044 Uiso 1 1 calc R
C13 C 0.3743(4) 0.1305(4) 0.2258(4) 0.0278(7) Uani 1 1 d .
H13 H 0.3765 0.0928 0.1265 0.033 Uiso 1 1 calc R
C14 C 0.5188(4) 0.1077(5) 0.3150(5) 0.0393(9) Uani 1 1 d .
H14A H 0.5287 0.1499 0.4172 0.047 Uiso 1 1 calc R
H14B H 0.5214 0.0030 0.2820 0.047 Uiso 1 1 calc R
C15 C 0.6440(4) 0.1803(6) 0.2980(6) 0.0519(12) Uani 1 1 d .
H15A H 0.7362 0.1676 0.3578 0.062 Uiso 1 1 calc R
H15B H 0.6377 0.1318 0.1968 0.062 Uiso 1 1 calc R
C16 C 0.6427(5) 0.3395(6) 0.3410(7) 0.0584(14) Uani 1 1 d .
H16A H 0.7208 0.3797 0.3222 0.070 Uiso 1 1 calc R
H16B H 0.6606 0.3903 0.4450 0.070 Uiso 1 1 calc R
C17 C 0.4986(5) 0.3652(6) 0.2578(6) 0.0517(12) Uani 1 1 d .
H17A H 0.4871 0.3263 0.1553 0.062 Uiso 1 1 calc R
H17B H 0.4977 0.4704 0.2943 0.062 Uiso 1 1 calc R
C18 C 0.3717(4) 0.2927(5) 0.2723(5) 0.0366(9) Uani 1 1 d .
H18A H 0.3768 0.3395 0.3732 0.044 Uiso 1 1 calc R
H18B H 0.2801 0.3061 0.2123 0.044 Uiso 1 1 calc R

loop_
_atom_site_aniso_label
_atom_site_aniso_U_11
_atom_site_aniso_U_22
_atom_site_aniso_U_33
_atom_site_aniso_U_23
_atom_site_aniso_U_13
_atom_site_aniso_U_12
Ru1 0.0224(2) 0.0224(3) 0.0202(2) 0.00969(16) 0.00673(15) 0.00324(14)
Cl1 0.0319(9) 0.0457(13) 0.0253(8) 0.0142(8) -0.0054(7) 0.0055(8)
P1 0.0229(4) 0.0193(5) 0.0215(4) 0.0098(4) 0.0045(3) 0.0019(3)
C1 0.0286(17) 0.020(2) 0.0276(16) 0.0109(14) 0.0079(13) 0.0043(13)
C2 0.045(2) 0.025(2) 0.047(2) 0.0176(18) 0.0236(18) 0.0066(16)
C3 0.053(3) 0.027(3) 0.052(2) 0.022(2) 0.020(2) 0.0066(18)
C4 0.047(2) 0.021(2) 0.048(2) 0.0119(18) 0.0108(18) 0.0053(16)
C5 0.048(2) 0.028(3) 0.045(2) 0.0091(18) 0.0208(19) 0.0098(17)
C6 0.047(2) 0.025(2) 0.036(2) 0.0116(17) 0.0187(17) 0.0061(16)
C7 0.0300(17) 0.025(2) 0.0229(16) 0.0100(14) 0.0072(13) 0.0028(13)
C8 0.039(2) 0.040(3) 0.0253(17) 0.0138(17) 0.0062(15) 0.0086(16)
C9 0.048(2) 0.049(3) 0.0253(18) 0.0154(18) 0.0075(16) -0.0001(19)
C10 0.050(2) 0.041(3) 0.031(2) 0.0041(17) 0.0191(17) -0.0014(19)
C11 0.045(2) 0.042(3) 0.041(2) 0.0103(19) 0.0213(18) 0.0113(19)
C12 0.043(2) 0.030(2) 0.0345(19) 0.0125(17) 0.0142(16) 0.0125(16)
C13 0.0241(16) 0.026(2) 0.0319(18) 0.0149(15) 0.0054(13) 0.0024(13)
C14 0.0268(18) 0.039(3) 0.051(2) 0.026(2) 0.0038(16) 0.0017(16)
C15 0.026(2) 0.050(3) 0.080(3) 0.035(3) 0.010(2) 0.0032(18)
C16 0.033(2) 0.049(3) 0.093(4) 0.038(3) 0.014(2) -0.005(2)
C17 0.042(2) 0.039(3) 0.088(4) 0.040(3) 0.024(2) 0.0041(19)
C18 0.0310(19) 0.029(2) 0.053(2) 0.0226(19) 0.0135(17) 0.0038(15)

loop_
_atom_type_symbol
_atom_type_description
_atom_type_scat_dispersion_real
_atom_type_scat_dispersion_imag
_atom_type_scat_source
C C 0.0033 0.0016 'International Tables Vol C Tables 4.2.6.8 and 6.1.1.4'
H H 0.0000 0.0000 'International Tables Vol C Tables 4.2.6.8 and 6.1.1.4'
Cl Cl 0.1484 0.1585 'International Tables Vol C Tables 4.2.6.8 and 6.1.1.4'
P P 0.1023 0.0942 'International Tables Vol C Tables 4.2.6.8 and 6.1.1.4'
Ru Ru -1.2594 0.8363 'International Tables Vol C Tables 4.2.6.8 and 6.1.1.4'

loop_
_geom_angle_atom_site_label_1
_geom_angle_atom_site_label_2
_geom_angle_atom_site_label_3
_geom_angle
_geom_angle_site_symmetry_1
_geom_angle_site_symmetry_3
P1 Ru1 P1 180.00(4) 2 .
P1 Ru1 Cl1 91.62(4) 2 2
P1 Ru1 Cl1 88.38(4) . 2
P1 Ru1 Cl1 88.38(4) 2 .
P1 Ru1 Cl1 91.62(4) . .
Cl1 Ru1 Cl1 180.00(11) 2 .
C7 P1 C1 102.95(16) . .
C7 P1 C13 109.51(17) . .
C1 P1 C13 102.12(16) . .
C7 P1 Ru1 113.08(11) . .
C1 P1 Ru1 113.66(11) . .
C13 P1 Ru1 114.41(11) . .
C2 C1 C6 109.5(3) . .
C2 C1 P1 113.4(3) . .
C6 C1 P1 110.5(2) . .
C3 C2 C1 111.1(3) . .
C2 C3 C4 110.7(3) . .
C5 C4 C3 110.0(4) . .
C6 C5 C4 111.4(3) . .
C5 C6 C1 111.4(3) . .
C12 C7 C8 110.4(3) . .
C12 C7 P1 114.6(2) . .
C8 C7 P1 116.4(3) . .
C9 C8 C7 110.5(3) . .
C10 C9 C8 111.5(4) . .
C9 C10 C11 111.4(3) . .
C10 C11 C12 112.2(3) . .
C11 C12 C7 110.4(3) . .
C18 C13 C14 110.0(3) . .
C18 C13 P1 113.2(2) . .
C14 C13 P1 118.3(3) . .
C15 C14 C13 109.7(3) . .
C16 C15 C14 112.4(4) . .
C15 C16 C17 111.1(4) . .
C16 C17 C18 111.6(4) . .
C13 C18 C17 111.1(3) . .

loop_
_geom_bond_atom_site_label_1
_geom_bond_atom_site_label_2
_geom_bond_distance
_geom_bond_site_symmetry_2
Ru1 P1 2.3724(8) 2
Ru1 P1 2.3724(8) .
Ru1 Cl1 2.384(2) 2
Ru1 Cl1 2.384(2) .
P1 C7 1.860(3) .
P1 C1 1.860(4) .
P1 C13 1.871(3) .
C1 C2 1.531(5) .
C1 C6 1.545(5) .
C2 C3 1.528(6) .
C3 C4 1.531(6) .
C4 C5 1.524(6) .
C5 C6 1.511(6) .
C7 C12 1.528(5) .
C7 C8 1.533(5) .
C8 C9 1.516(5) .
C9 C10 1.503(7) .
C10 C11 1.520(7) .
C11 C12 1.520(5) .
C13 C18 1.522(6) .
C13 C14 1.528(5) .
C14 C15 1.527(6) .
C15 C16 1.496(7) .
C16 C17 1.513(7) .
C17 C18 1.525(5) .

loop_
_geom_torsion_atom_site_label_1
_geom_torsion_atom_site_label_2
_geom_torsion_atom_site_label_3
_geom_torsion_atom_site_label_4
_geom_torsion
_geom_torsion_site_symmetry_1
P1 Ru1 P1 C7 -151(35) 2
Cl1 Ru1 P1 C7 -42.18(14) 2
Cl1 Ru1 P1 C7 137.82(14) .
P1 Ru1 P1 C1 -34(35) 2
Cl1 Ru1 P1 C1 74.73(13) 2
Cl1 Ru1 P1 C1 -105.27(13) .
P1 Ru1 P1 C13 83(37) 2
Cl1 Ru1 P1 C13 -168.48(14) 2
Cl1 Ru1 P1 C13 11.52(14) .
C7 P1 C1 C2 55.6(3) .
C13 P1 C1 C2 169.1(3) .
Ru1 P1 C1 C2 -67.1(3) .
C7 P1 C1 C6 179.0(3) .
C13 P1 C1 C6 -67.4(3) .
Ru1 P1 C1 C6 56.3(3) .
C6 C1 C2 C3 56.3(4) .
P1 C1 C2 C3 -179.7(3) .
C1 C2 C3 C4 -57.9(5) .
C2 C3 C4 C5 57.2(5) .
C3 C4 C5 C6 -57.1(5) .
C4 C5 C6 C1 56.9(5) .
C2 C1 C6 C5 -55.9(4) .
P1 C1 C6 C5 178.5(3) .
C1 P1 C7 C12 -172.7(3) .
C13 P1 C7 C12 79.3(3) .
Ru1 P1 C7 C12 -49.6(3) .
C1 P1 C7 C8 56.4(3) .
C13 P1 C7 C8 -51.7(3) .
Ru1 P1 C7 C8 179.5(2) .
C12 C7 C8 C9 57.6(4) .
P1 C7 C8 C9 -169.6(3) .
C7 C8 C9 C10 -57.0(5) .
C8 C9 C10 C11 55.1(5) .
C9 C10 C11 C12 -54.4(5) .
C10 C11 C12 C7 54.9(5) .
C8 C7 C12 C11 -56.3(4) .
P1 C7 C12 C11 169.9(3) .
C7 P1 C13 C18 -56.7(3) .
C1 P1 C13 C18 -165.3(3) .
Ru1 P1 C13 C18 71.4(3) .
C7 P1 C13 C14 74.1(3) .
C1 P1 C13 C14 -34.5(3) .
Ru1 P1 C13 C14 -157.8(3) .
C18 C13 C14 C15 -57.2(5) .
P1 C13 C14 C15 170.6(3) .
C13 C14 C15 C16 57.1(6) .
C14 C15 C16 C17 -55.4(6) .
C15 C16 C17 C18 54.0(6) .
C14 C13 C18 C17 57.1(5) .
P1 C13 C18 C17 -168.1(3) .
C16 C17 C18 C13 -55.4(6) .
